data_1011121
loop_
_publ_author_name
'Heritsch, H.'

_publ_section_title
;
 Die Struktur des Olivenites Cu~2~OHAsO~4~
;
_journal_coden_ASTM ZEKGAX
_journal_issue 1-6
_journal_name_full
;
 Zeitschrift f\"ur Kristallographie - Crystalline Materials
;
_journal_page_first 466
_journal_page_last 479
_journal_paper_doi 10.1524/zkri.1938.99.1.466
_journal_volume 99
_journal_year 1938
_chemical_compound_source 'from Cornwall, England'
_chemical_formula_structural 'Cu2 (As O4) (O H)'
_chemical_formula_sum 'As Cu2 H O5'
_chemical_name_mineral Olivenite
_chemical_name_systematic 'Copper arsenate(V) hydroxide'
_space_group_IT_number 58
_symmetry_cell_setting orthorhombic
_symmetry_Int_Tables_number 58
_symmetry_space_group_name_Hall '-P 2 2n'
_symmetry_space_group_name_H-M 'P n n m'
_cell_angle_alpha 90
_cell_angle_beta 90
_cell_angle_gamma 90
_cell_formula_units_Z 4
_cell_length_a 8.62
_cell_length_b 8.2
_cell_length_c 5.94
_cell_volume 419.9
_database_code_amcsd 0018015
_exptl_crystal_density_diffrn 4.461
_exptl_crystal_density_meas 4.4
_cod_original_formula_sum 'H As Cu2 O5'
_cod_database_code 1011121

loop_
_symmetry_equiv_pos_as_xyz
x,y,z
-x,-y,z
1/2+x,1/2-y,1/2-z
1/2-x,1/2+y,1/2-z
-x,-y,-z
x,y,-z
1/2-x,1/2+y,1/2+z
1/2+x,1/2-y,1/2+z

loop_
_atom_site_label
_atom_site_type_symbol
_atom_site_symmetry_multiplicity
_atom_site_Wyckoff_symbol
_atom_site_fract_x
_atom_site_fract_y
_atom_site_fract_z
_atom_site_occupancy
_atom_site_attached_hydrogens
_atom_site_calc_flag
O1 O2- 4 g 0.097 -0.119 0. 1. 1 d
O2 O2- 4 g 0.105 -0.147 0.5 1. 0 d
O3 O2- 4 g 0.114 0.375 0. 1. 0 d
O4 O2- 8 h 0.236 0.139 0.25 1. 0 d
As1 As5+ 4 g 0.244 0.264 0. 1. 0 d
Cu1 Cu2+ 4 e 0. 0. 0.25 1. 0 d
Cu2 Cu2+ 4 g -0.122 0.361 0. 1. 0 d
H1 H1+ 8 h -1. -1. -1. 0.5 0 dum

loop_
_atom_type_symbol
_atom_type_oxidation_number
O2- -2.000
As5+ 5.000
Cu2+ 2.000
H1+ 1.000

loop_
_cod_related_entry_id
_cod_related_entry_database
_cod_related_entry_code
1 AMCSD 0018015
